data_7210225
loop_
_publ_author_name
'Kastner, Katharina'
'Streb, Carsten'

_publ_section_title
;
 Solvent-shielding allows the self-assembly of supramolecular 1D barium
 vanadate chains
;
_journal_issue 24
_journal_name_full CrystEngComm
_journal_page_first 4948
_journal_paper_doi 10.1039/c3ce40536b
_journal_volume 15
_journal_year 2013
_chemical_formula_sum 'C24 H54 Ba2 N8 O36 V10'
_chemical_formula_weight 1814.83
_space_group_IT_number 2
_symmetry_cell_setting triclinic
_symmetry_Int_Tables_number 2
_symmetry_space_group_name_Hall '-P 1'
_symmetry_space_group_name_H-M 'P -1'
_atom_sites_solution_hydrogens geom
_atom_sites_solution_primary direct
_atom_sites_solution_secondary difmap
_audit_creation_method SHELXL-97
_cell_angle_alpha 104.74(3)
_cell_angle_beta 103.04(3)
_cell_angle_gamma 107.93(3)
_cell_formula_units_Z 1
_cell_length_a 11.340(2)
_cell_length_b 11.638(2)
_cell_length_c 12.492(3)
_cell_measurement_reflns_used 368
_cell_measurement_temperature 150(2)
_cell_measurement_theta_max 23.1
_cell_measurement_theta_min 6.7
_cell_volume 1431.8(7)
_computing_cell_refinement SUPERGUI
_computing_data_collection SUPERGUI
_computing_data_reduction SUPERGUI
_computing_structure_refinement 'SHELXL-97 (Sheldrick, 2008)'
_computing_structure_solution SHELXS-97
_diffrn_ambient_temperature 150(2)
_diffrn_measured_fraction_theta_full 0.988
_diffrn_measured_fraction_theta_max 0.988
_diffrn_measurement_device_type 'Nonius-Kappa CCD'
_diffrn_measurement_method 'omega and phi scans'
_diffrn_radiation_monochromator graphite
_diffrn_radiation_probe x-ray
_diffrn_radiation_type MoK\a
_diffrn_radiation_wavelength 0.71073
_diffrn_reflns_av_R_equivalents 0.1061
_diffrn_reflns_av_sigmaI/netI 0.0638
_diffrn_reflns_limit_h_max 14
_diffrn_reflns_limit_h_min -14
_diffrn_reflns_limit_k_max 14
_diffrn_reflns_limit_k_min -14
_diffrn_reflns_limit_l_max 15
_diffrn_reflns_limit_l_min -15
_diffrn_reflns_number 34583
_diffrn_reflns_theta_full 26.37
_diffrn_reflns_theta_max 26.37
_diffrn_reflns_theta_min 5.82
_diffrn_source 'fine-focus sealed tube'
_exptl_absorpt_coefficient_mu 2.999
_exptl_absorpt_correction_T_max 0.931
_exptl_absorpt_correction_T_min 0.741
_exptl_absorpt_correction_type multi-scan
_exptl_absorpt_process_details SADABS
_exptl_crystal_colour yellow-orange
_exptl_crystal_density_diffrn 2.105
_exptl_crystal_density_method 'not measured'
_exptl_crystal_description block
_exptl_crystal_F_000 884
_exptl_crystal_size_max 0.09
_exptl_crystal_size_mid 0.08
_exptl_crystal_size_min 0.05
_refine_diff_density_max 2.118
_refine_diff_density_min -1.157
_refine_diff_density_rms 0.154
_refine_ls_extinction_method none
_refine_ls_goodness_of_fit_ref 1.030
_refine_ls_hydrogen_treatment noref
_refine_ls_matrix_type full
_refine_ls_number_parameters 436
_refine_ls_number_reflns 5789
_refine_ls_number_restraints 0
_refine_ls_restrained_S_all 1.030
_refine_ls_R_factor_all 0.0770
_refine_ls_R_factor_gt 0.0503
_refine_ls_shift/su_max 0.001
_refine_ls_shift/su_mean 0.000
_refine_ls_structure_factor_coef Fsqd
_refine_ls_weighting_details 'calc w=1/[\s^2^(Fo^2^)+(0.0578P)^2^+5.4115P] where P=(Fo^2^+2Fc^2^)/3'
_refine_ls_weighting_scheme calc
_refine_ls_wR_factor_gt 0.1138
_refine_ls_wR_factor_ref 0.1261
_reflns_number_gt 4323
_reflns_number_total 5789
_reflns_threshold_expression >2\s(I)
_cod_data_source_file c3ce40536b.txt
_cod_data_source_block p-1a
_cod_depositor_comments
;
The following automatic conversions were performed:

'_exptl_absorpt_correction_type' value 'multiscan' changed to
'multi-scan' according to
/home/saulius/struct/CIF-dictionaries/cif_core.dic dictionary named
'cif_core.dic' version 2.4.2 from 2011-04-26.

Automatic conversion script
Id: cif_fix_values 1891 2012-01-12 08:04:46Z andrius 
;
_cod_original_cell_volume 1431.8(5)
_cod_database_code 7210225

loop_
_symmetry_equiv_pos_as_xyz
'x, y, z'
'-x, -y, -z'

loop_
_atom_site_label
_atom_site_type_symbol
_atom_site_fract_x
_atom_site_fract_y
_atom_site_fract_z
_atom_site_U_iso_or_equiv
_atom_site_adp_type
_atom_site_occupancy
_atom_site_symmetry_multiplicity
_atom_site_calc_flag
_atom_site_refinement_flags
_atom_site_disorder_assembly
_atom_site_disorder_group
C1 C 0.9191(13) 0.5939(13) 0.2155(12) 0.048(4) Uani 0.587(14) 1 d P A 1
H1 H 1.0015 0.6108 0.2658 0.057 Uiso 0.587(14) 1 calc PR A 1
C2 C 0.9339(16) 0.4045(15) 0.0916(13) 0.053(4) Uani 0.587(14) 1 d P A 1
H2A H 0.8812 0.3375 0.0173 0.080 Uiso 0.587(14) 1 calc PR A 1
H2B H 0.9454 0.3670 0.1514 0.080 Uiso 0.587(14) 1 calc PR A 1
H2C H 1.0181 0.4509 0.0878 0.080 Uiso 0.587(14) 1 calc PR A 1
C3 C 0.736(2) 0.458(3) 0.038(2) 0.099(9) Uani 0.587(14) 1 d P A 1
H3A H 0.7153 0.3827 -0.0282 0.148 Uiso 0.587(14) 1 calc PR A 1
H3B H 0.7347 0.5282 0.0106 0.148 Uiso 0.587(14) 1 calc PR A 1
H3C H 0.6725 0.4412 0.0768 0.148 Uiso 0.587(14) 1 calc PR A 1
N1 N 0.8682(11) 0.4933(10) 0.1198(10) 0.045(3) Uani 0.587(14) 1 d P A 1
C4 C 0.854(4) 0.567(3) 0.026(3) 0.099(13) Uani 0.413(14) 1 d P A 2
H4A H 0.8288 0.5097 -0.0533 0.148 Uiso 0.413(14) 1 calc PR A 2
H4B H 0.9158 0.5482 0.0771 0.148 Uiso 0.413(14) 1 calc PR A 2
H4C H 0.8928 0.6545 0.0295 0.148 Uiso 0.413(14) 1 calc PR A 2
C5 C 0.610(4) 0.460(3) -0.025(2) 0.116(15) Uani 0.413(14) 1 d P A 2
H5A H 0.6256 0.4207 -0.0951 0.174 Uiso 0.413(14) 1 calc PR A 2
H5B H 0.5544 0.5054 -0.0423 0.174 Uiso 0.413(14) 1 calc PR A 2
H5C H 0.5681 0.3950 0.0034 0.174 Uiso 0.413(14) 1 calc PR A 2
C6 C 0.746(3) 0.619(2) 0.1696(19) 0.060(7) Uani 0.413(14) 1 d P A 2
H6 H 0.6711 0.6227 0.1870 0.072 Uiso 0.413(14) 1 calc PR A 2
N1A N 0.733(3) 0.5497(19) 0.0630(15) 0.072(7) Uani 0.413(14) 1 d P A 2
C8 C 0.6562(19) 0.977(2) 0.0468(16) 0.086(7) Uani 0.613(14) 1 d P B 1
H8A H 0.5704 0.9483 -0.0090 0.129 Uiso 0.613(14) 1 calc PR B 1
H8B H 0.6605 0.9111 0.0795 0.129 Uiso 0.613(14) 1 calc PR B 1
H8C H 0.7208 0.9925 0.0084 0.129 Uiso 0.613(14) 1 calc PR B 1
C9 C 0.579(2) 1.147(3) 0.140(3) 0.128(12) Uani 0.613(14) 1 d P B 1
H9A H 0.5054 1.0922 0.0699 0.192 Uiso 0.613(14) 1 calc PR B 1
H9B H 0.6092 1.2332 0.1395 0.192 Uiso 0.613(14) 1 calc PR B 1
H9C H 0.5516 1.1458 0.2073 0.192 Uiso 0.613(14) 1 calc PR B 1
N2 N 0.6832(13) 1.1000(17) 0.1444(15) 0.075(5) Uani 0.613(14) 1 d P B 1
C10 C 0.6747(19) 1.246(2) 0.126(2) 0.046(6) Uani 0.387(14) 1 d P B 2
H10A H 0.6825 1.3146 0.0954 0.069 Uiso 0.387(14) 1 calc PR B 2
H10B H 0.6262 1.2515 0.1795 0.069 Uiso 0.387(14) 1 calc PR B 2
H10C H 0.6295 1.1645 0.0625 0.069 Uiso 0.387(14) 1 calc PR B 2
C11 C 0.9175(18) 1.3594(18) 0.1876(19) 0.037(5) Uani 0.387(14) 1 d P B 2
H11A H 0.8875 1.4111 0.1482 0.056 Uiso 0.387(14) 1 calc PR B 2
H11B H 0.9679 1.3231 0.1479 0.056 Uiso 0.387(14) 1 calc PR B 2
H11C H 0.9714 1.4122 0.2671 0.056 Uiso 0.387(14) 1 calc PR B 2
N2A N 0.8047(14) 1.2559(13) 0.1869(12) 0.027(4) Uani 0.387(14) 1 d P B 2
C7 C 0.8023(12) 1.1573(10) 0.2347(9) 0.064(3) Uani 1 1 d . . .
C12 C 0.8980(13) 0.8370(13) -0.0109(11) 0.044(4) Uani 0.62(2) 1 d P A 1
H12 H 0.9829 0.8567 -0.0138 0.053 Uiso 0.62(2) 1 calc PR A 1
C12A C 0.751(2) 0.815(2) 0.006(2) 0.053(7) Uani 0.38(2) 1 d P A 2
H12A H 0.6710 0.8078 0.0171 0.063 Uiso 0.38(2) 1 calc PR A 2
C13 C 1.1336(6) 1.2775(7) 0.5010(6) 0.0316(15) Uani 1 1 d . . .
H13 H 1.0488 1.2690 0.4991 0.038 Uiso 1 1 calc R . .
C14 C 1.1840(9) 1.5070(8) 0.5598(9) 0.052(2) Uani 1 1 d . . .
H14A H 1.2582 1.5843 0.5762 0.078 Uiso 1 1 calc R . .
H14B H 1.1580 1.5112 0.6282 0.078 Uiso 1 1 calc R . .
H14C H 1.1124 1.4986 0.4961 0.078 Uiso 1 1 calc R . .
C15 C 1.3562(8) 1.4195(8) 0.5355(8) 0.047(2) Uani 1 1 d . . .
H15A H 1.4036 1.5102 0.5555 0.071 Uiso 1 1 calc R . .
H15B H 1.3596 1.3734 0.4614 0.071 Uiso 1 1 calc R . .
H15C H 1.3952 1.3912 0.5949 0.071 Uiso 1 1 calc R . .
C16 C 0.651(2) 0.7020(18) -0.154(2) 0.165(10) Uani 1 1 d . A .
H16A H 0.6213 0.6941 -0.0892 0.248 Uiso 1 1 calc R . .
H16B H 0.6367 0.6182 -0.2048 0.248 Uiso 1 1 calc R . .
H16C H 0.6027 0.7401 -0.1972 0.248 Uiso 1 1 calc R . .
C17 C 0.8375(15) 0.7986(15) -0.1975(19) 0.127(7) Uani 1 1 d . A .
H17A H 0.9292 0.8530 -0.1625 0.190 Uiso 1 1 calc R . .
H17B H 0.7927 0.8386 -0.2411 0.190 Uiso 1 1 calc R . .
H17C H 0.8271 0.7168 -0.2492 0.190 Uiso 1 1 calc R . .
N4 N 1.2200(5) 1.3946(5) 0.5274(5) 0.0298(12) Uani 1 1 d . . .
N5 N 0.7861(14) 0.7808(8) -0.1121(6) 0.092(4) Uani 1 1 d . . .
O2 O 1.1197(4) 0.9196(4) 0.5099(4) 0.0237(9) Uani 1 1 d . . .
O3 O 1.3543(4) 1.0969(4) 0.5156(3) 0.0196(8) Uani 1 1 d . . .
O4 O 1.3745(4) 0.9367(4) 0.6093(3) 0.0214(9) Uani 1 1 d . A .
O5 O 1.1986(4) 0.7321(4) 0.4149(4) 0.0260(9) Uani 1 1 d . A .
O6 O 1.4112(4) 0.9064(4) 0.4060(3) 0.0190(8) Uani 1 1 d . . .
O7 O 1.4313(4) 0.7329(4) 0.5046(4) 0.0258(9) Uani 1 1 d . . .
O8 O 1.3876(4) 1.0724(4) 0.3007(4) 0.0250(9) Uani 1 1 d . . .
O9 O 0.6728(4) 0.8635(5) 0.2596(4) 0.0315(11) Uani 1 1 d . . .
O10 O 1.4361(4) 0.8773(4) 0.1913(4) 0.0271(10) Uani 1 1 d . . .
O11 O 1.1754(4) 0.9088(4) 0.3148(4) 0.0213(9) Uani 1 1 d . A .
O12 O 1.2502(5) 0.5258(4) 0.3002(4) 0.0361(11) Uani 1 1 d . . .
O13 O 1.4617(4) 0.7058(4) 0.2946(4) 0.0283(10) Uani 1 1 d . . .
O14 O 1.1554(4) 1.1773(4) 0.4786(5) 0.0392(12) Uani 1 1 d . . .
O15 O 1.2270(4) 0.7099(4) 0.2068(4) 0.0278(10) Uani 1 1 d . . .
O16 O 1.1905(5) 0.8749(5) 0.0958(4) 0.0332(11) Uani 1 1 d . . .
O18 O 0.8562(7) 0.6798(6) 0.2482(6) 0.0636(18) Uani 1 1 d . . .
O19 O 0.9014(8) 1.1366(8) 0.2641(6) 0.076(2) Uani 1 1 d . A .
O26 O 0.8735(9) 0.8584(11) 0.0835(5) 0.127(4) Uani 1 1 d . . .
V3 V 1.27362(10) 0.87686(11) 0.21958(9) 0.0240(2) Uani 1 1 d . . .
V4 V 1.44687(10) 1.12604(10) 0.69290(9) 0.0234(2) Uani 1 1 d . . .
V5 V 1.50804(10) 0.89475(9) 0.56613(9) 0.0199(2) Uani 1 1 d . . .
V6 V 1.31484(10) 0.67950(10) 0.33349(10) 0.0261(3) Uani 1 1 d . . .
V10 V 1.23513(10) 0.89569(10) 0.45971(9) 0.0201(2) Uani 1 1 d . . .
Ba1 Ba 0.94465(4) 0.93776(4) 0.31392(3) 0.02947(14) Uani 1 1 d . . .

loop_
_atom_site_aniso_label
_atom_site_aniso_U_11
_atom_site_aniso_U_22
_atom_site_aniso_U_33
_atom_site_aniso_U_23
_atom_site_aniso_U_13
_atom_site_aniso_U_12
C1 0.030(7) 0.032(8) 0.054(8) -0.008(6) 0.007(6) 0.003(6)
C2 0.059(10) 0.047(9) 0.046(8) 0.002(7) 0.007(7) 0.029(8)
C3 0.063(13) 0.11(2) 0.084(15) -0.014(14) -0.005(11) 0.047(14)
N1 0.048(7) 0.028(6) 0.047(7) 0.002(5) 0.014(5) 0.011(5)
C4 0.19(4) 0.10(3) 0.10(2) 0.08(2) 0.11(3) 0.11(3)
C5 0.18(4) 0.054(17) 0.055(16) 0.032(14) -0.019(19) 0.003(19)
C6 0.12(2) 0.041(13) 0.048(12) 0.028(11) 0.042(15) 0.049(15)
N1A 0.15(2) 0.034(11) 0.034(9) 0.011(8) 0.019(12) 0.043(13)
C8 0.073(12) 0.15(2) 0.059(10) 0.050(13) 0.028(9) 0.058(14)
C9 0.074(13) 0.18(3) 0.25(3) 0.18(3) 0.095(18) 0.090(16)
N2 0.057(9) 0.115(13) 0.118(13) 0.097(12) 0.051(9) 0.057(9)
C10 0.030(11) 0.047(13) 0.056(13) 0.016(11) 0.010(9) 0.013(10)
C11 0.034(10) 0.032(11) 0.063(13) 0.027(10) 0.022(9) 0.020(9)
N2A 0.035(8) 0.021(8) 0.028(8) 0.017(6) 0.010(6) 0.009(6)
C7 0.091(8) 0.053(6) 0.069(6) 0.034(5) 0.031(6) 0.044(6)
C12 0.036(7) 0.054(9) 0.043(8) 0.014(6) 0.007(6) 0.025(6)
C12A 0.048(14) 0.050(15) 0.058(15) 0.009(12) 0.022(12) 0.021(11)
C13 0.021(3) 0.026(4) 0.045(4) 0.009(3) 0.009(3) 0.010(3)
C14 0.054(5) 0.027(4) 0.089(7) 0.022(4) 0.035(5) 0.024(4)
C15 0.039(4) 0.029(4) 0.073(6) 0.019(4) 0.016(4) 0.012(3)
C16 0.151(16) 0.106(13) 0.32(3) 0.085(17) 0.18(2) 0.071(13)
C17 0.110(11) 0.098(11) 0.24(2) 0.120(13) 0.081(13) 0.067(10)
N4 0.027(3) 0.022(3) 0.042(3) 0.011(3) 0.012(3) 0.010(2)
N5 0.169(11) 0.040(5) 0.026(4) 0.006(4) -0.006(5) 0.019(6)
O2 0.020(2) 0.022(2) 0.027(2) 0.0070(18) 0.0058(18) 0.0071(18)
O3 0.018(2) 0.014(2) 0.022(2) 0.0013(17) 0.0025(17) 0.0068(17)
O4 0.020(2) 0.020(2) 0.024(2) 0.0089(18) 0.0049(17) 0.0089(18)
O5 0.021(2) 0.016(2) 0.035(2) 0.0068(19) 0.0024(19) 0.0059(18)
O6 0.0154(19) 0.012(2) 0.024(2) 0.0029(17) 0.0007(16) 0.0044(16)
O7 0.026(2) 0.018(2) 0.034(2) 0.0110(19) 0.0068(19) 0.0104(19)
O8 0.023(2) 0.027(2) 0.026(2) 0.0106(19) 0.0051(18) 0.0123(19)
O9 0.017(2) 0.036(3) 0.034(2) 0.005(2) 0.0035(19) 0.010(2)
O10 0.024(2) 0.032(3) 0.024(2) 0.0081(19) 0.0051(18) 0.012(2)
O11 0.016(2) 0.020(2) 0.027(2) 0.0088(18) 0.0043(17) 0.0085(17)
O12 0.034(3) 0.013(2) 0.051(3) 0.003(2) 0.007(2) 0.008(2)
O13 0.023(2) 0.019(2) 0.034(2) 0.0013(19) 0.0020(19) 0.0103(19)
O14 0.023(2) 0.018(2) 0.065(3) 0.005(2) 0.002(2) 0.008(2)
O15 0.023(2) 0.023(2) 0.031(2) 0.0016(19) 0.0048(19) 0.0091(19)
O16 0.030(2) 0.042(3) 0.025(2) 0.010(2) 0.002(2) 0.017(2)
O18 0.056(4) 0.044(4) 0.055(4) -0.001(3) 0.008(3) -0.004(3)
O19 0.101(6) 0.112(6) 0.084(5) 0.071(5) 0.050(4) 0.087(5)
O26 0.106(7) 0.185(11) 0.018(3) 0.011(5) -0.001(4) -0.002(7)
V3 0.0193(5) 0.0259(6) 0.0238(5) 0.0065(4) 0.0028(4) 0.0097(5)
V4 0.0195(5) 0.0226(6) 0.0239(5) 0.0030(4) 0.0036(4) 0.0093(4)
V5 0.0193(5) 0.0146(5) 0.0253(5) 0.0081(4) 0.0039(4) 0.0074(4)
V6 0.0231(5) 0.0138(5) 0.0337(6) 0.0014(5) 0.0030(5) 0.0074(4)
V10 0.0176(5) 0.0153(5) 0.0256(5) 0.0058(4) 0.0044(4) 0.0070(4)
Ba1 0.0230(2) 0.0384(3) 0.0256(2) 0.00581(17) 0.00345(15) 0.01776(18)

loop_
_atom_type_symbol
_atom_type_description
_atom_type_scat_dispersion_real
_atom_type_scat_dispersion_imag
_atom_type_scat_source
C C 0.0033 0.0016 'International Tables Vol C Tables 4.2.6.8 and 6.1.1.4'
H H 0.0000 0.0000 'International Tables Vol C Tables 4.2.6.8 and 6.1.1.4'
N N 0.0061 0.0033 'International Tables Vol C Tables 4.2.6.8 and 6.1.1.4'
O O 0.0106 0.0060 'International Tables Vol C Tables 4.2.6.8 and 6.1.1.4'
V V 0.3005 0.5294 'International Tables Vol C Tables 4.2.6.8 and 6.1.1.4'
Ba Ba -0.3244 2.2819 'International Tables Vol C Tables 4.2.6.8 and 6.1.1.4'

loop_
_geom_angle_atom_site_label_1
_geom_angle_atom_site_label_2
_geom_angle_atom_site_label_3
_geom_angle
_geom_angle_site_symmetry_1
_geom_angle_site_symmetry_3
N1 C1 O18 124.1(12) . .
C1 N1 C2 122.4(12) . .
C1 N1 C3 120.9(13) . .
C2 N1 C3 116.6(13) . .
O18 C6 N1A 121(2) . .
O18 C6 Ba1 45.0(8) . .
N1A C6 Ba1 125.5(17) . .
C6 N1A C5 124(3) . .
C6 N1A C4 119(3) . .
C5 N1A C4 116(3) . .
C7 N2 C9 124(2) . .
C7 N2 C8 118.9(11) . .
C9 N2 C8 117.2(19) . .
C7 N2A C10 113.2(14) . .
C7 N2A C11 129.1(13) . .
C10 N2A C11 117.7(14) . .
O19 C7 N2 137.9(11) . .
O19 C7 N2A 119.7(11) . .
N2 C7 N2A 78.0(9) . .
O26 C12 N5 114.3(12) . .
O26 C12A N5 98.1(15) . .
O14 C13 N4 125.7(6) . .
C13 N4 C15 121.8(6) . .
C13 N4 C14 120.4(6) . .
C15 N4 C14 117.5(6) . .
C17 N5 C12 102.8(14) . .
C17 N5 C16 114.1(14) . .
C12 N5 C16 142.3(15) . .
C17 N5 C12A 159.3(14) . .
C12 N5 C12A 67.6(11) . .
C16 N5 C12A 79.6(15) . .
V10 O2 Ba1 147.8(2) . 2_776
V10 O2 Ba1 103.16(19) . .
Ba1 O2 Ba1 97.36(12) 2_776 .
V5 O3 V4 107.36(17) 2_876 .
V5 O3 V10 104.78(17) 2_876 .
V4 O3 V10 98.12(17) . .
V5 O4 V4 107.6(2) . .
V5 O4 V10 105.8(2) . .
V4 O4 V10 107.89(19) . .
V10 O5 V6 113.7(2) . .
V5 O6 V5 103.24(17) 2_876 .
V5 O6 V10 99.73(16) 2_876 .
V5 O6 V10 90.66(16) . .
V5 O6 V4 89.76(16) 2_876 2_876
V5 O6 V4 98.60(15) . 2_876
V10 O6 V4 164.92(19) . 2_876
V5 O6 V6 168.0(2) 2_876 .
V5 O6 V6 87.41(15) . .
V10 O6 V6 85.43(14) . .
V4 O6 V6 83.14(13) 2_876 .
V5 O6 V3 87.96(15) 2_876 .
V5 O6 V3 168.5(2) . .
V10 O6 V3 84.60(13) . .
V4 O6 V3 84.05(13) 2_876 .
V6 O6 V3 81.74(13) . .
V5 O7 V6 110.8(2) . .
V5 O8 V3 111.7(2) 2_876 .
V4 O9 Ba1 146.4(2) 2_776 .
V4 O10 V3 115.2(2) 2_876 .
V10 O11 V3 113.5(2) . .
V10 O11 Ba1 102.83(17) . .
V3 O11 Ba1 142.9(2) . .
V6 O13 V4 115.4(2) . 2_876
C13 O14 Ba1 118.8(4) . .
V3 O15 V6 115.6(2) . .
C6 O18 C1 99.5(12) . .
C6 O18 Ba1 115.7(10) . .
C1 O18 Ba1 130.5(7) . .
C7 O19 Ba1 132.8(7) . .
C12 O26 C12A 79.8(12) . .
C12 O26 Ba1 152.4(9) . .
C12A O26 Ba1 127.8(11) . .
O16 V3 O15 105.2(2) . .
O16 V3 O11 103.2(2) . .
O15 V3 O11 93.9(2) . .
O16 V3 O10 101.1(2) . .
O15 V3 O10 89.6(2) . .
O11 V3 O10 153.53(18) . .
O16 V3 O8 100.4(2) . .
O15 V3 O8 154.05(18) . .
O11 V3 O8 84.50(18) . .
O10 V3 O8 81.07(18) . .
O16 V3 O6 173.0(2) . .
O15 V3 O6 81.60(17) . .
O11 V3 O6 77.57(16) . .
O10 V3 O6 77.00(16) . .
O8 V3 O6 72.74(15) . .
O16 V3 V6 137.75(19) . .
O15 V3 V6 32.64(14) . .
O11 V3 V6 87.31(13) . .
O10 V3 V6 81.56(14) . .
O8 V3 V6 121.51(12) . .
O6 V3 V6 48.99(10) . .
O16 V3 V10 136.08(17) . .
O15 V3 V10 80.36(15) . .
O11 V3 V10 33.24(12) . .
O10 V3 V10 122.64(13) . .
O8 V3 V10 84.41(13) . .
O6 V3 V10 45.75(10) . .
V6 V3 V10 60.38(4) . .
O16 V3 V5 130.44(19) . 2_876
O15 V3 V5 124.09(15) . 2_876
O11 V3 V5 80.08(13) . 2_876
O10 V3 V5 76.31(13) . 2_876
O8 V3 V5 30.10(11) . 2_876
O6 V3 V5 42.64(10) . 2_876
V6 V3 V5 91.46(5) . 2_876
V10 V3 V5 64.58(4) . 2_876
O9 V4 O10 106.1(2) 2_776 2_876
O9 V4 O13 103.2(2) 2_776 2_876
O10 V4 O13 96.5(2) 2_876 2_876
O9 V4 O4 99.0(2) 2_776 .
O10 V4 O4 94.0(2) 2_876 .
O13 V4 O4 151.64(19) 2_876 .
O9 V4 O3 97.6(2) 2_776 .
O10 V4 O3 155.08(18) 2_876 .
O13 V4 O3 85.41(18) 2_876 .
O4 V4 O3 74.33(16) . .
O9 V4 O6 170.06(19) 2_776 2_876
O10 V4 O6 82.72(17) 2_876 2_876
O13 V4 O6 79.92(17) 2_876 2_876
O4 V4 O6 75.38(16) . 2_876
O3 V4 O6 73.12(14) . 2_876
O9 V4 V6 134.84(18) 2_776 2_876
O10 V4 V6 84.59(16) 2_876 2_876
O13 V4 V6 31.71(13) 2_876 2_876
O4 V4 V6 124.35(13) . 2_876
O3 V4 V6 84.22(13) . 2_876
O6 V4 V6 49.18(10) 2_876 2_876
O9 V4 V5 133.46(18) 2_776 .
O10 V4 V5 78.70(15) 2_876 .
O13 V4 V5 122.55(14) 2_876 .
O4 V4 V5 35.00(12) . .
O3 V4 V5 79.40(11) . .
O6 V4 V5 42.64(10) 2_876 .
V6 V4 V5 91.41(5) 2_876 .
O8 V5 O7 107.1(2) 2_876 .
O8 V5 O4 99.93(19) 2_876 .
O7 V5 O4 100.3(2) . .
O8 V5 O3 94.81(19) 2_876 2_876
O7 V5 O3 93.75(19) . 2_876
O4 V5 O3 155.55(17) . 2_876
O8 V5 O6 87.64(19) 2_876 2_876
O7 V5 O6 164.06(19) . 2_876
O4 V5 O6 82.48(17) . 2_876
O3 V5 O6 78.74(16) 2_876 2_876
O8 V5 O6 164.0(2) 2_876 .
O7 V5 O6 88.03(18) . .
O4 V5 O6 81.87(16) . .
O3 V5 O6 78.72(16) 2_876 .
O6 V5 O6 76.76(17) 2_876 .
O8 V5 V10 138.27(15) 2_876 .
O7 V5 V10 84.82(15) . .
O4 V5 V10 38.39(12) . .
O3 V5 V10 124.82(12) 2_876 .
O6 V5 V10 87.99(11) 2_876 .
O6 V5 V10 46.11(11) . .
O8 V5 V6 145.30(16) 2_876 .
O7 V5 V6 38.50(15) . .
O4 V5 V6 93.29(13) . .
O3 V5 V6 85.35(12) 2_876 .
O6 V5 V6 126.06(11) 2_876 .
O6 V5 V6 49.54(11) . .
V10 V5 V6 60.41(4) . .
O8 V5 V3 38.25(16) 2_876 2_876
O7 V5 V3 145.16(15) . 2_876
O4 V5 V3 92.21(13) . 2_876
O3 V5 V3 87.37(12) 2_876 2_876
O6 V5 V3 49.40(11) 2_876 2_876
O6 V5 V3 126.10(12) . 2_876
V10 V5 V3 122.52(5) . 2_876
V6 V5 V3 172.22(5) . 2_876
O8 V5 V4 84.67(15) 2_876 .
O7 V5 V4 137.69(16) . .
O4 V5 V4 37.43(13) . .
O3 V5 V4 126.34(12) 2_876 .
O6 V5 V4 47.60(11) 2_876 .
O6 V5 V4 87.44(11) . .
V10 V5 V4 62.48(5) . .
V6 V5 V4 122.78(5) . .
V3 V5 V4 60.21(4) 2_876 .
O12 V6 O13 103.8(2) . .
O12 V6 O15 104.6(2) . .
O13 V6 O15 93.7(2) . .
O12 V6 O5 100.3(2) . .
O13 V6 O5 154.7(2) . .
O15 V6 O5 87.45(18) . .
O12 V6 O7 100.2(2) . .
O13 V6 O7 87.51(19) . .
O15 V6 O7 154.05(18) . .
O5 V6 O7 80.76(17) . .
O12 V6 O6 173.0(2) . .
O13 V6 O6 79.60(17) . .
O15 V6 O6 81.03(17) . .
O5 V6 O6 75.63(16) . .
O7 V6 O6 73.70(16) . .
O12 V6 V3 136.38(18) . .
O13 V6 V3 86.30(15) . .
O15 V6 V3 31.78(14) . .
O5 V6 V3 81.48(13) . .
O7 V6 V3 122.83(13) . .
O6 V6 V3 49.28(10) . .
O12 V6 V4 136.47(19) . 2_876
O13 V6 V4 32.91(14) . 2_876
O15 V6 V4 81.30(15) . 2_876
O5 V6 V4 123.19(13) . 2_876
O7 V6 V4 85.94(14) . 2_876
O6 V6 V4 47.68(10) . 2_876
V3 V6 V4 60.75(4) . 2_876
O12 V6 V5 130.81(19) . .
O13 V6 V5 82.31(14) . .
O15 V6 V5 123.87(14) . .
O5 V6 V5 76.16(13) . .
O7 V6 V5 30.66(12) . .
O6 V6 V5 43.05(10) . .
V3 V6 V5 92.25(5) . .
V4 V6 V5 65.59(5) 2_876 .
O12 V6 V10 130.80(19) . .
O13 V6 V10 125.09(15) . .
O15 V6 V10 79.29(14) . .
O5 V6 V10 30.55(13) . .
O7 V6 V10 78.84(12) . .
O6 V6 V10 45.50(10) . .
V3 V6 V10 59.83(4) . .
V4 V6 V10 92.73(5) 2_876 .
V5 V6 V10 59.68(4) . .
O2 V10 O5 107.1(2) . .
O2 V10 O11 97.99(19) . .
O5 V10 O11 98.8(2) . .
O2 V10 O4 100.35(19) . .
O5 V10 O4 94.59(19) . .
O11 V10 O4 153.00(19) . .
O2 V10 O3 94.24(19) . .
O5 V10 O3 157.29(18) . .
O11 V10 O3 85.44(17) . .
O4 V10 O3 73.63(17) . .
O2 V10 O6 168.42(19) . .
O5 V10 O6 84.33(18) . .
O11 V10 O6 81.46(16) . .
O4 V10 O6 76.61(16) . .
O3 V10 O6 74.18(15) . .
O2 V10 V5 135.81(15) . .
O5 V10 V5 79.55(15) . .
O11 V10 V5 124.69(13) . .
O4 V10 V5 35.78(12) . .
O3 V10 V5 79.76(11) . .
O6 V10 V5 43.23(10) . .
O2 V10 V3 131.20(15) . .
O5 V10 V3 85.34(16) . .
O11 V10 V3 33.30(12) . .
O4 V10 V3 126.08(13) . .
O3 V10 V3 86.26(12) . .
O6 V10 V3 49.65(10) . .
V5 V10 V3 92.37(5) . .
O2 V10 V6 142.51(16) . .
O5 V10 V6 35.74(15) . .
O11 V10 V6 86.80(13) . .
O4 V10 V6 90.56(12) . .
O3 V10 V6 123.25(11) . .
O6 V10 V6 49.07(10) . .
V5 V10 V6 59.92(5) . .
V3 V10 V6 59.79(4) . .
O2 V10 Ba1 50.72(14) . .
O5 V10 Ba1 106.87(15) . .
O11 V10 Ba1 47.39(12) . .
O4 V10 Ba1 147.67(12) . .
O3 V10 Ba1 92.45(11) . .
O6 V10 Ba1 128.36(11) . .
V5 V10 Ba1 169.82(4) . .
V3 V10 Ba1 80.49(4) . .
V6 V10 Ba1 120.95(5) . .
O26 Ba1 O18 75.9(3) . .
O26 Ba1 O19 77.0(3) . .
O18 Ba1 O19 144.6(2) . .
O26 Ba1 O11 87.7(3) . .
O18 Ba1 O11 81.27(18) . .
O19 Ba1 O11 119.85(19) . .
O26 Ba1 O2 137.7(3) . 2_776
O18 Ba1 O2 120.82(17) . 2_776
O19 Ba1 O2 68.87(17) . 2_776
O11 Ba1 O2 130.74(12) . 2_776
O26 Ba1 O9 80.4(2) . .
O18 Ba1 O9 76.89(18) . .
O19 Ba1 O9 76.6(2) . .
O11 Ba1 O9 157.09(13) . .
O2 Ba1 O9 68.19(13) 2_776 .
O26 Ba1 O2 139.7(3) . .
O18 Ba1 O2 81.46(18) . .
O19 Ba1 O2 133.6(2) . .
O11 Ba1 O2 55.85(12) . .
O2 Ba1 O2 82.64(12) 2_776 .
O9 Ba1 O2 126.21(13) . .
O26 Ba1 O14 126.9(3) . .
O18 Ba1 O14 143.97(18) . .
O19 Ba1 O14 71.4(2) . .
O11 Ba1 O14 73.31(13) . .
O2 Ba1 O14 64.12(14) 2_776 .
O9 Ba1 O14 129.33(13) . .
O2 Ba1 O14 63.25(13) . .
O26 Ba1 C6 64.1(4) . .
O18 Ba1 C6 19.3(4) . .
O19 Ba1 C6 125.4(4) . .
O11 Ba1 C6 96.1(5) . .
O2 Ba1 C6 118.2(4) 2_776 .
O9 Ba1 C6 61.1(5) . .
O2 Ba1 C6 100.0(4) . .
O14 Ba1 C6 163.2(4) . .
O26 Ba1 V10 115.4(3) . .
O18 Ba1 V10 78.91(16) . .
O19 Ba1 V10 133.95(18) . .
O11 Ba1 V10 29.78(9) . .
O2 Ba1 V10 106.31(9) 2_776 .
O9 Ba1 V10 146.61(10) . .
O2 Ba1 V10 26.13(8) . .
O14 Ba1 V10 66.30(9) . .
C6 Ba1 V10 97.9(4) . .
O26 Ba1 Ba1 179.3(2) . 2_776
O18 Ba1 Ba1 103.56(15) . 2_776
O19 Ba1 Ba1 103.35(16) . 2_776
O11 Ba1 Ba1 92.67(9) . 2_776
O2 Ba1 Ba1 42.20(8) 2_776 2_776
O9 Ba1 Ba1 99.04(10) . 2_776
O2 Ba1 Ba1 40.44(8) . 2_776
O14 Ba1 Ba1 53.82(12) . 2_776
C6 Ba1 Ba1 115.3(3) . 2_776
V10 Ba1 Ba1 64.88(3) . 2_776

loop_
_geom_bond_atom_site_label_1
_geom_bond_atom_site_label_2
_geom_bond_distance
_geom_bond_site_symmetry_2
C1 N1 1.301(16) .
C1 O18 1.428(15) .
C2 N1 1.468(17) .
C3 N1 1.48(2) .
C4 N1A 1.51(4) .
C5 N1A 1.44(4) .
C6 O18 1.26(3) .
C6 N1A 1.32(3) .
C6 Ba1 3.42(2) .
C8 N2 1.52(3) .
C9 N2 1.44(2) .
N2 C7 1.384(19) .
C10 N2A 1.45(2) .
C11 N2A 1.46(2) .
N2A C7 1.418(15) .
C7 O19 1.217(11) .
C12 O26 1.253(15) .
C12 N5 1.408(15) .
C12A O26 1.36(2) .
C12A N5 1.59(3) .
C13 O14 1.243(8) .
C13 N4 1.315(9) .
C14 N4 1.475(9) .
C15 N4 1.456(9) .
C16 N5 1.41(2) .
C17 N5 1.356(18) .
O2 V10 1.640(4) .
O2 Ba1 2.783(4) 2_776
O2 Ba1 2.882(4) .
O3 V5 2.041(4) 2_876
O3 V4 2.115(4) .
O3 V10 2.142(4) .
O4 V5 1.875(4) .
O4 V4 1.987(4) .
O4 V10 1.991(4) .
O5 V10 1.725(4) .
O5 V6 1.983(4) .
O6 V5 2.111(4) 2_876
O6 V5 2.113(4) .
O6 V10 2.224(4) .
O6 V4 2.301(4) 2_876
O6 V6 2.355(4) .
O6 V3 2.366(4) .
O7 V5 1.688(4) .
O7 V6 2.060(4) .
O8 V5 1.680(4) 2_876
O8 V3 2.074(5) .
O9 V4 1.625(4) 2_776
O9 Ba1 2.797(4) .
O10 V4 1.747(4) 2_876
O10 V3 1.951(4) .
O11 V10 1.847(4) .
O11 V3 1.850(4) .
O11 Ba1 2.737(4) .
O12 V6 1.608(5) .
O13 V6 1.798(5) .
O13 V4 1.858(5) 2_876
O14 Ba1 2.911(5) .
O15 V3 1.804(5) .
O15 V6 1.847(5) .
O16 V3 1.610(4) .
O18 Ba1 2.686(7) .
O19 Ba1 2.698(6) .
O26 Ba1 2.632(6) .
V3 V6 3.0892(17) .
V3 V10 3.0906(16) .
V3 V5 3.114(2) 2_876
V4 O9 1.625(4) 2_776
V4 O10 1.747(4) 2_876
V4 O13 1.858(5) 2_876
V4 O6 2.301(4) 2_876
V4 V6 3.090(2) 2_876
V4 V5 3.1161(17) .
V5 O8 1.680(4) 2_876
V5 O3 2.041(4) 2_876
V5 O6 2.111(4) 2_876
V5 V10 3.0850(16) .
V5 V6 3.093(2) .
V5 V3 3.114(2) 2_876
V6 V4 3.0901(19) 2_876
V6 V10 3.1078(16) .
V10 Ba1 3.6258(15) .
Ba1 O2 2.783(4) 2_776
Ba1 Ba1 4.2553(16) 2_776
